data_1542896
loop_
_publ_author_name
'Ren, Yi'
'Sezen, Melda'
'Guo, Fang'
'J\"akle, Frieder'
'Loo, Yueh-Lin'

_publ_section_title
;
 [d]-Carbon--carbon double bond engineering in diazaphosphepines: a
 pathway to modulate the chemical and electronic structures of heteropines
;
_journal_issue 7
_journal_name_full 'Chem. Sci.'
_journal_page_first 4211
_journal_paper_doi 10.1039/C6SC00519E
_journal_volume 7
_journal_year 2016
_chemical_formula_sum 'C28 H17 N4 P S'
_chemical_formula_weight 472.48
_chemical_name_common YR4
_space_group_crystal_system orthorhombic
_space_group_IT_number 56
_space_group_name_Hall '-P 2ab 2ac'
_space_group_name_H-M_alt 'P c c n'
_symmetry_space_group_name_Hall '-P 2ab 2ac'
_symmetry_space_group_name_H-M 'P c c n'
_atom_sites_solution_hydrogens geom
_audit_update_record
;
2015-09-25 deposited with the CCDC.
2016-03-15 downloaded from the CCDC.
;
_cell_angle_alpha 90
_cell_angle_beta 90
_cell_angle_gamma 90
_cell_formula_units_Z 8
_cell_length_a 17.008(8)
_cell_length_b 32.243(12)
_cell_length_c 7.688(3)
_cell_measurement_reflns_used 9166
_cell_measurement_temperature 100.(2)
_cell_measurement_theta_max 33.1012
_cell_measurement_theta_min 2.7036
_cell_volume 4216(3)
_computing_cell_refinement 'SAINT V8.34A (Bruker AXS Inc., 2013)'
_computing_data_collection 'Bruker Instrument Service v4.2.4'
_computing_data_reduction 'SAINT V8.34A (Bruker AXS Inc., 2013)'
_computing_structure_refinement 'SHELXL-2014/7 (Sheldrick, 2014)'
_diffrn_ambient_temperature 100.(2)
_diffrn_detector_area_resol_mean 10.4167
_diffrn_measured_fraction_theta_full 1.000
_diffrn_measured_fraction_theta_max 1.000
_diffrn_measurement_device_type 'BRUKER APEX II CCD'
_diffrn_radiation_wavelength 0.71073
_diffrn_reflns_av_R_equivalents 0.0300
_diffrn_reflns_av_unetI/netI 0.0150
_diffrn_reflns_limit_h_max 25
_diffrn_reflns_limit_h_min -25
_diffrn_reflns_limit_k_max 48
_diffrn_reflns_limit_k_min -48
_diffrn_reflns_limit_l_max 11
_diffrn_reflns_limit_l_min -11
_diffrn_reflns_number 98307
_diffrn_reflns_theta_full 32.09
_diffrn_reflns_theta_max 32.09
_diffrn_reflns_theta_min 2.24
_exptl_absorpt_coefficient_mu 0.257
_exptl_absorpt_correction_T_max 0.96
_exptl_absorpt_correction_T_min 0.92
_exptl_absorpt_correction_type multi-scan
_exptl_absorpt_process_details 'SADABS V2014/5 (Bruker AXS Inc.)'
_exptl_crystal_colour 'translucent intense yellow'
_exptl_crystal_density_diffrn 1.489
_exptl_crystal_density_method 'not measured'
_exptl_crystal_description 'rectangular rod'
_exptl_crystal_F_000 1952
_exptl_crystal_size_max 0.358
_exptl_crystal_size_mid 0.171
_exptl_crystal_size_min 0.148
_refine_diff_density_max 0.694
_refine_diff_density_min -0.244
_refine_ls_extinction_method none
_refine_ls_goodness_of_fit_ref 1.060
_refine_ls_hydrogen_treatment constr
_refine_ls_matrix_type full
_refine_ls_number_parameters 307
_refine_ls_number_reflns 7382
_refine_ls_number_restraints 0
_refine_ls_restrained_S_all 1.060
_refine_ls_R_factor_all 0.0438
_refine_ls_R_factor_gt 0.0371
_refine_ls_shift/su_max 0.001
_refine_ls_shift/su_mean 0.000
_refine_ls_structure_factor_coef Fsqd
_refine_ls_weighting_details 'w=1/[\s^2^(Fo^2^)+(0.0565P)^2^+2.1210P] where P=(Fo^2^+2Fc^2^)/3'
_refine_ls_weighting_scheme calc
_refine_ls_wR_factor_gt 0.0975
_refine_ls_wR_factor_ref 0.1021
_reflns_number_gt 6489
_reflns_number_total 7382
_reflns_threshold_expression 'I > 2\s(I)'
_cod_data_source_file c6sc00519e2.cif
_cod_data_source_block I
_cod_depositor_comments 'Adding full bibliography for 1542894--1542898.cif.'
_cod_original_cell_volume 4216.(3)
_cod_database_code 1542896

loop_
_space_group_symop_operation_xyz
'x, y, z'
'x+1/2, -y, -z+1/2'
'-x, y+1/2, -z+1/2'
'-x+1/2, -y+1/2, z'
'-x, -y, -z'
'-x-1/2, y, z-1/2'
'x, -y-1/2, z-1/2'
'x-1/2, y-1/2, -z'

loop_
_atom_site_type_symbol
_atom_site_label
_atom_site_fract_x
_atom_site_fract_y
_atom_site_fract_z
_atom_site_U_iso_or_equiv
_atom_site_adp_type
_atom_site_calc_flag
_atom_site_refinement_flags_adp
_atom_site_refinement_flags_posn
_atom_site_occupancy
S S1 0.63952(2) 0.06657(2) 0.73864(3) 0.01770(7) Uani d . . 1
N N1 0.52104(5) 0.15615(3) -0.08677(11) 0.01146(15) Uani d . . 1
C C1 0.55719(6) 0.17934(3) -0.21785(13) 0.01127(17) Uani d . . 1
P P1 0.42275(2) 0.14674(2) -0.09060(3) 0.01027(6) Uani d . . 1
C C2 0.52388(6) 0.19766(3) -0.36451(14) 0.01428(19) Uani d . . 1
H H2 0.4693 0.1954 -0.3885 0.017 Uiso calc U R 1
N N2 0.42225(5) 0.09450(3) -0.06687(12) 0.01140(15) Uani d . . 1
N N3 0.67138(6) 0.09971(3) 0.59836(12) 0.01696(18) Uani d . . 1
C C3 0.57395(7) 0.21934(3) -0.47393(14) 0.01590(19) Uani d . . 1
H H3 0.5533 0.2323 -0.5752 0.019 Uiso calc U R 1
N N4 0.56045(6) 0.04988(3) 0.64584(12) 0.01659(18) Uani d . . 1
C C4 0.65468(7) 0.22250(3) -0.43755(14) 0.01598(19) Uani d . . 1
H H4 0.6874 0.2381 -0.5134 0.019 Uiso calc U R 1
C C6 0.63816(6) 0.18119(3) -0.18171(13) 0.01128(17) Uani d . . 1
C C5 0.68737(6) 0.20352(3) -0.29419(14) 0.01394(18) Uani d . . 1
H H5 0.7422 0.2055 -0.272 0.017 Uiso calc U R 1
C C9 0.56635(6) 0.11717(3) 0.18439(13) 0.01094(17) Uani d . . 1
C C8 0.57994(6) 0.14242(3) 0.02784(13) 0.01067(17) Uani d . . 1
C C7 0.65111(6) 0.15735(3) -0.02813(13) 0.01211(17) Uani d . . 1
H H7 0.7005 0.1526 0.0261 0.015 Uiso calc U R 1
C C10 0.62119(6) 0.12310(3) 0.31462(13) 0.01335(18) Uani d . . 1
H H10 0.6608 0.1436 0.3013 0.016 Uiso calc U R 1
C C11 0.61875(6) 0.09889(3) 0.46680(13) 0.01327(18) Uani d . . 1
C C12 0.55602(6) 0.07031(3) 0.49318(13) 0.01303(18) Uani d . . 1
C C16 0.42974(6) 0.03016(3) 0.04667(14) 0.01266(18) Uani d . . 1
H H16 0.4419 0.0076 0.1217 0.015 Uiso calc U R 1
C C15 0.45353(6) 0.07041(3) 0.06842(13) 0.01130(17) Uani d . . 1
C C14 0.50529(6) 0.08587(3) 0.20681(13) 0.01129(17) Uani d . . 1
C C13 0.49921(6) 0.06452(3) 0.36226(13) 0.01335(18) Uani d . . 1
H H13 0.4567 0.0459 0.3807 0.016 Uiso calc U R 1
C C17 0.38338(6) 0.02780(3) -0.10819(14) 0.01223(17) Uani d . . 1
C C20 0.30505(6) 0.04489(4) -0.41773(15) 0.0167(2) Uani d . . 1
H H20 0.2782 0.0501 -0.5238 0.02 Uiso calc U R 1
C C19 0.30706(6) 0.00435(3) -0.35077(15) 0.0167(2) Uani d . . 1
H H19 0.2812 -0.0173 -0.4119 0.02 Uiso calc U R 1
C C18 0.34607(6) -0.00459(3) -0.19731(15) 0.01504(19) Uani d . . 1
H H18 0.3475 -0.0321 -0.1533 0.018 Uiso calc U R 1
C C21 0.34149(6) 0.07735(3) -0.33207(14) 0.01431(18) Uani d . . 1
H H21 0.3403 0.1048 -0.3773 0.017 Uiso calc U R 1
C C22 0.37991(6) 0.06821(3) -0.17699(13) 0.01165(17) Uani d . . 1
C C23 0.39068(6) 0.16409(3) 0.12269(13) 0.01176(17) Uani d . . 1
C C24 0.33410(6) 0.14188(3) 0.21517(14) 0.01510(19) Uani d . . 1
H H24 0.3208 0.1145 0.1803 0.018 Uiso calc U R 1
C C26 0.31585(8) 0.19964(4) 0.40947(16) 0.0252(3) Uani d . . 1
H H26 0.29 0.2117 0.5066 0.03 Uiso calc U R 1
C C27 0.37236(8) 0.22190(4) 0.31875(17) 0.0243(2) Uani d . . 1
H H27 0.3853 0.2493 0.3539 0.029 Uiso calc U R 1
C C28 0.41001(7) 0.20421(3) 0.17674(15) 0.0173(2) Uani d . . 1
H H28 0.4491 0.2195 0.116 0.021 Uiso calc U R 1
C C25 0.29727(7) 0.15950(4) 0.35721(15) 0.0204(2) Uani d . . 1
H H25 0.259 0.1441 0.4197 0.024 Uiso calc U R 1

loop_
_atom_site_aniso_label
_atom_site_aniso_U_11
_atom_site_aniso_U_22
_atom_site_aniso_U_33
_atom_site_aniso_U_12
_atom_site_aniso_U_13
_atom_site_aniso_U_23
S1 0.02465(14) 0.01805(13) 0.01040(12) -0.00027(10) -0.00452(9) 0.00265(9)
N1 0.0105(4) 0.0132(4) 0.0107(4) -0.0004(3) 0.0002(3) 0.0042(3)
C1 0.0124(4) 0.0106(4) 0.0109(4) 0.0004(3) 0.0014(3) 0.0013(3)
P1 0.00966(11) 0.01049(11) 0.01065(12) -0.00001(8) -0.00050(8) 0.00223(8)
C2 0.0142(4) 0.0155(4) 0.0131(4) 0.0003(3) 0.0002(3) 0.0042(3)
N2 0.0125(4) 0.0100(3) 0.0117(4) -0.0003(3) -0.0023(3) 0.0016(3)
N3 0.0229(5) 0.0159(4) 0.0122(4) -0.0011(3) -0.0046(3) 0.0014(3)
C3 0.0182(5) 0.0164(5) 0.0130(4) 0.0001(4) 0.0012(4) 0.0043(4)
N4 0.0201(4) 0.0191(4) 0.0106(4) 0.0008(3) -0.0005(3) 0.0038(3)
C4 0.0175(5) 0.0159(5) 0.0145(4) -0.0024(4) 0.0041(4) 0.0024(4)
C6 0.0122(4) 0.0111(4) 0.0106(4) -0.0006(3) 0.0015(3) -0.0005(3)
C5 0.0133(4) 0.0148(4) 0.0137(4) -0.0017(3) 0.0029(3) 0.0002(3)
C9 0.0124(4) 0.0107(4) 0.0097(4) 0.0005(3) -0.0003(3) 0.0012(3)
C8 0.0113(4) 0.0109(4) 0.0098(4) 0.0000(3) -0.0008(3) 0.0009(3)
C7 0.0120(4) 0.0132(4) 0.0112(4) -0.0006(3) -0.0007(3) 0.0005(3)
C10 0.0162(4) 0.0126(4) 0.0113(4) -0.0014(3) -0.0020(3) 0.0015(3)
C11 0.0169(4) 0.0124(4) 0.0105(4) 0.0007(3) -0.0013(3) -0.0002(3)
C12 0.0155(4) 0.0134(4) 0.0101(4) 0.0019(3) 0.0002(3) 0.0020(3)
C16 0.0129(4) 0.0116(4) 0.0135(4) -0.0001(3) 0.0003(3) 0.0020(3)
C15 0.0110(4) 0.0119(4) 0.0110(4) 0.0003(3) -0.0001(3) 0.0021(3)
C14 0.0109(4) 0.0119(4) 0.0111(4) 0.0005(3) -0.0001(3) 0.0017(3)
C13 0.0133(4) 0.0146(4) 0.0121(4) -0.0003(3) 0.0001(3) 0.0029(3)
C17 0.0109(4) 0.0122(4) 0.0136(4) 0.0003(3) 0.0010(3) 0.0002(3)
C20 0.0138(4) 0.0211(5) 0.0150(5) -0.0003(4) -0.0027(4) -0.0018(4)
C19 0.0147(5) 0.0177(5) 0.0177(5) -0.0027(4) -0.0005(4) -0.0049(4)
C18 0.0145(4) 0.0125(4) 0.0182(5) -0.0006(3) 0.0007(4) -0.0019(4)
C21 0.0136(4) 0.0155(4) 0.0139(4) 0.0000(3) -0.0022(4) 0.0014(4)
C22 0.0097(4) 0.0129(4) 0.0123(4) -0.0001(3) -0.0006(3) -0.0004(3)
C23 0.0110(4) 0.0127(4) 0.0116(4) 0.0008(3) -0.0014(3) 0.0016(3)
C24 0.0117(4) 0.0184(5) 0.0151(5) 0.0012(3) 0.0004(3) 0.0036(4)
C26 0.0277(6) 0.0344(7) 0.0136(5) 0.0122(5) -0.0001(4) -0.0037(5)
C27 0.0314(6) 0.0231(6) 0.0183(5) 0.0037(5) -0.0041(5) -0.0076(4)
C28 0.0208(5) 0.0151(4) 0.0161(5) -0.0008(4) -0.0023(4) -0.0005(4)
C25 0.0143(5) 0.0320(6) 0.0149(5) 0.0054(4) 0.0031(4) 0.0059(4)

loop_
_atom_type_symbol
_atom_type_description
_atom_type_scat_dispersion_real
_atom_type_scat_dispersion_imag
_atom_type_scat_source
C C 0.0033 0.0016 'International Tables Vol C Tables 4.2.6.8 and 6.1.1.4'
H H 0.0000 0.0000 'International Tables Vol C Tables 4.2.6.8 and 6.1.1.4'
N N 0.0061 0.0033 'International Tables Vol C Tables 4.2.6.8 and 6.1.1.4'
P P 0.1023 0.0942 'International Tables Vol C Tables 4.2.6.8 and 6.1.1.4'
S S 0.1246 0.1234 'International Tables Vol C Tables 4.2.6.8 and 6.1.1.4'

loop_
_geom_angle_atom_site_label_1
_geom_angle_atom_site_label_2
_geom_angle_atom_site_label_3
_geom_angle
N3 S1 N4 101.84(5)
C1 N1 C8 107.87(9)
C1 N1 P1 121.07(7)
C8 N1 P1 130.97(7)
C2 C1 N1 129.16(10)
C2 C1 C6 122.69(9)
N1 C1 C6 108.14(9)
N2 P1 N1 100.41(4)
N2 P1 C23 101.98(5)
N1 P1 C23 102.99(5)
C3 C2 C1 117.07(10)
C3 C2 H2 121.5
C1 C2 H2 121.5
C22 N2 C15 107.98(8)
C22 N2 P1 122.71(7)
C15 N2 P1 128.92(7)
C11 N3 S1 105.38(8)
C2 C3 C4 121.07(10)
C2 C3 H3 119.5
C4 C3 H3 119.5
C12 N4 S1 105.58(8)
C5 C4 C3 121.43(10)
C5 C4 H4 119.3
C3 C4 H4 119.3
C5 C6 C1 118.98(10)
C5 C6 C7 134.03(10)
C1 C6 C7 106.97(9)
C4 C5 C6 118.71(10)
C4 C5 H5 120.6
C6 C5 H5 120.6
C10 C9 C14 119.40(9)
C10 C9 C8 114.21(9)
C14 C9 C8 126.26(9)
C7 C8 N1 108.77(9)
C7 C8 C9 126.11(9)
N1 C8 C9 125.11(9)
C8 C7 C6 108.21(9)
C8 C7 H7 125.9
C6 C7 H7 125.9
C9 C10 C11 120.38(10)
C9 C10 H10 119.8
C11 C10 H10 119.8
N3 C11 C10 126.31(10)
N3 C11 C12 113.73(9)
C10 C11 C12 119.96(9)
N4 C12 C13 126.60(10)
N4 C12 C11 113.46(10)
C13 C12 C11 119.88(9)
C15 C16 C17 108.35(9)
C15 C16 H16 125.8
C17 C16 H16 125.8
C16 C15 N2 108.79(9)
C16 C15 C14 125.96(9)
N2 C15 C14 125.22(9)
C13 C14 C9 119.98(9)
C13 C14 C15 114.36(9)
C9 C14 C15 125.19(9)
C14 C13 C12 120.04(10)
C14 C13 H13 120.0
C12 C13 H13 120.0
C18 C17 C22 119.17(10)
C18 C17 C16 134.14(10)
C22 C17 C16 106.68(9)
C21 C20 C19 121.23(10)
C21 C20 H20 119.4
C19 C20 H20 119.4
C18 C19 C20 121.18(10)
C18 C19 H19 119.4
C20 C19 H19 119.4
C19 C18 C17 118.60(10)
C19 C18 H18 120.7
C17 C18 H18 120.7
C20 C21 C22 117.28(10)
C20 C21 H21 121.4
C22 C21 H21 121.4
C21 C22 N2 129.25(9)
C21 C22 C17 122.53(9)
N2 C22 C17 108.19(9)
C24 C23 C28 119.08(10)
C24 C23 P1 120.62(8)
C28 C23 P1 118.86(8)
C25 C24 C23 120.32(11)
C25 C24 H24 119.8
C23 C24 H24 119.8
C27 C26 C25 119.55(11)
C27 C26 H26 120.2
C25 C26 H26 120.2
C26 C27 C28 120.15(12)
C26 C27 H27 119.9
C28 C27 H27 119.9
C27 C28 C23 120.36(11)
C27 C28 H28 119.8
C23 C28 H28 119.8
C24 C25 C26 120.53(11)
C24 C25 H25 119.7
C26 C25 H25 119.7

loop_
_geom_bond_atom_site_label_1
_geom_bond_atom_site_label_2
_geom_bond_distance
S1 N3 1.6120(11)
S1 N4 1.6146(12)
N1 C1 1.3973(13)
N1 C8 1.4058(13)
N1 P1 1.6992(12)
C1 C2 1.3933(14)
C1 C6 1.4061(15)
P1 N2 1.6943(11)
P1 C23 1.8163(12)
C2 C3 1.3863(15)
C2 H2 0.95
N2 C22 1.3977(13)
N2 C15 1.4030(13)
N3 C11 1.3509(14)
C3 C4 1.4050(17)
C3 H3 0.95
N4 C12 1.3479(14)
C4 C5 1.3779(16)
C4 H4 0.95
C6 C5 1.4023(14)
C6 C7 1.4261(15)
C5 H5 0.95
C9 C10 1.3816(15)
C9 C14 1.4584(14)
C9 C8 1.4713(14)
C8 C7 1.3719(14)
C7 H7 0.95
C10 C11 1.4071(15)
C10 H10 0.95
C11 C12 1.4243(15)
C12 C13 1.4076(15)
C16 C15 1.3699(15)
C16 C17 1.4300(15)
C16 H16 0.95
C15 C14 1.4680(14)
C14 C13 1.3830(14)
C13 H13 0.95
C17 C18 1.4011(15)
C17 C22 1.4073(15)
C20 C21 1.3830(15)
C20 C19 1.4051(17)
C20 H20 0.95
C19 C18 1.3840(16)
C19 H19 0.95
C18 H18 0.95
C21 C22 1.3912(15)
C21 H21 0.95
C23 C24 1.3945(15)
C23 C28 1.3979(15)
C24 C25 1.3812(16)
C24 H24 0.95
C26 C27 1.388(2)
C26 C25 1.391(2)
C26 H26 0.95
C27 C28 1.3883(17)
C27 H27 0.95
C28 H28 0.95
C25 H25 0.95

loop_
_geom_torsion_atom_site_label_1
_geom_torsion_atom_site_label_2
_geom_torsion_atom_site_label_3
_geom_torsion_atom_site_label_4
_geom_torsion
C8 N1 C1 C2 176.75(10)
P1 N1 C1 C2 -0.18(15)
C8 N1 C1 C6 -1.93(11)
P1 N1 C1 C6 -178.86(7)
C1 N1 P1 N2 127.98(8)
C8 N1 P1 N2 -48.14(10)
C1 N1 P1 C23 -127.02(8)
C8 N1 P1 C23 56.86(10)
N1 C1 C2 C3 179.65(10)
C6 C1 C2 C3 -1.84(16)
N1 P1 N2 C22 -129.64(8)
C23 P1 N2 C22 124.55(9)
N1 P1 N2 C15 58.43(10)
C23 P1 N2 C15 -47.39(10)
N4 S1 N3 C11 -0.10(9)
C1 C2 C3 C4 0.06(16)
N3 S1 N4 C12 0.58(8)
C2 C3 C4 C5 1.37(17)
C2 C1 C6 C5 2.20(15)
N1 C1 C6 C5 -179.02(9)
C2 C1 C6 C7 -176.85(10)
N1 C1 C6 C7 1.93(11)
C3 C4 C5 C6 -1.01(16)
C1 C6 C5 C4 -0.71(15)
C7 C6 C5 C4 178.03(11)
C1 N1 C8 C7 1.18(11)
P1 N1 C8 C7 177.70(8)
C1 N1 C8 C9 179.62(9)
P1 N1 C8 C9 -3.87(15)
C10 C9 C8 C7 26.65(15)
C14 C9 C8 C7 -149.21(11)
C10 C9 C8 N1 -151.52(10)
C14 C9 C8 N1 32.62(16)
N1 C8 C7 C6 0.02(11)
C9 C8 C7 C6 -178.40(9)
C5 C6 C7 C8 179.95(11)
C1 C6 C7 C8 -1.21(11)
C14 C9 C10 C11 0.68(15)
C8 C9 C10 C11 -175.49(9)
S1 N3 C11 C10 179.21(9)
S1 N3 C11 C12 -0.41(11)
C9 C10 C11 N3 175.55(10)
C9 C10 C11 C12 -4.85(16)
S1 N4 C12 C13 176.30(9)
S1 N4 C12 C11 -0.88(11)
N3 C11 C12 N4 0.89(14)
C10 C11 C12 N4 -178.75(10)
N3 C11 C12 C13 -176.50(10)
C10 C11 C12 C13 3.86(15)
C17 C16 C15 N2 1.27(12)
C17 C16 C15 C14 -176.93(9)
C22 N2 C15 C16 -1.58(11)
P1 N2 C15 C16 171.29(8)
C22 N2 C15 C14 176.64(9)
P1 N2 C15 C14 -10.49(15)
C10 C9 C14 C13 4.61(15)
C8 C9 C14 C13 -179.73(10)
C10 C9 C14 C15 -167.11(10)
C8 C9 C14 C15 8.56(16)
C16 C15 C14 C13 -31.23(15)
N2 C15 C14 C13 150.85(10)
C16 C15 C14 C9 140.89(11)
N2 C15 C14 C9 -37.03(15)
C9 C14 C13 C12 -5.60(15)
C15 C14 C13 C12 166.97(9)
N4 C12 C13 C14 -175.59(10)
C11 C12 C13 C14 1.43(15)
C15 C16 C17 C18 177.76(11)
C15 C16 C17 C22 -0.49(12)
C21 C20 C19 C18 -0.48(17)
C20 C19 C18 C17 0.50(16)
C22 C17 C18 C19 0.11(15)
C16 C17 C18 C19 -177.96(11)
C19 C20 C21 C22 -0.17(16)
C20 C21 C22 N2 178.67(10)
C20 C21 C22 C17 0.81(16)
C15 N2 C22 C21 -176.84(10)
P1 N2 C22 C21 9.75(16)
C15 N2 C22 C17 1.26(11)
P1 N2 C22 C17 -172.15(7)
C18 C17 C22 C21 -0.79(16)
C16 C17 C22 C21 177.77(10)
C18 C17 C22 N2 -179.04(9)
C16 C17 C22 N2 -0.49(11)
N2 P1 C23 C24 -36.73(9)
N1 P1 C23 C24 -140.53(8)
N2 P1 C23 C28 157.07(8)
N1 P1 C23 C28 53.27(9)
C28 C23 C24 C25 0.57(16)
P1 C23 C24 C25 -165.59(8)
C25 C26 C27 C28 0.05(19)
C26 C27 C28 C23 0.78(18)
C24 C23 C28 C27 -1.09(16)
P1 C23 C28 C27 165.32(9)
C23 C24 C25 C26 0.26(17)
C27 C26 C25 C24 -0.58(18)
